data_1505588
loop_
_publ_author_name
'Howard, Brett E.'
'Woerpel, K. A.'

_publ_section_title
;
 Synthesis of tertiary alpha-hydroxy acids by silylene transfer to
 alpha-keto esters.
;
_journal_issue 22
_journal_name_full 'Organic letters'
_journal_page_first 4651
_journal_page_last 4653
_journal_paper_doi 10.1021/ol702148x
_journal_volume 9
_journal_year 2007
_chemical_formula_sum 'C19 H31 N O3'
_chemical_formula_weight 321.45
_chemical_name_systematic
; 
 ? 
;
_space_group_IT_number 4
_symmetry_cell_setting monoclinic
_symmetry_space_group_name_Hall 'P 2yb'
_symmetry_space_group_name_H-M 'P 1 21 1'
_atom_sites_solution_hydrogens mixed
_atom_sites_solution_primary direct
_atom_sites_solution_secondary difmap
_audit_creation_method SHELXTL
_cell_angle_alpha 90.00
_cell_angle_beta 92.475(3)
_cell_angle_gamma 90.00
_cell_formula_units_Z 4
_cell_length_a 17.558(3)
_cell_length_b 5.4049(9)
_cell_length_c 20.711(3)
_cell_measurement_temperature 153(2)
_cell_volume 1963.6(5)
_computing_cell_refinement 'Bruker SMART/SAINT'
_computing_data_collection 'Bruker SMART'
_computing_data_reduction 'Bruker SAINT'
_computing_molecular_graphics 'Bruker SHELXTL'
_computing_publication_material 'Bruker SHELXTL'
_computing_structure_refinement 'Bruker SHELXTL'
_computing_structure_solution 'Bruker SHELXTL'
_diffrn_ambient_temperature 153(2)
_diffrn_measured_fraction_theta_full 0.994
_diffrn_measured_fraction_theta_max 0.994
_diffrn_measurement_device_type 'CCD area detector'
_diffrn_measurement_method 'omega scans'
_diffrn_radiation_monochromator graphite
_diffrn_radiation_source 'sealed tube'
_diffrn_radiation_type MoK\a
_diffrn_radiation_wavelength 0.71073
_diffrn_reflns_av_R_equivalents 0.0366
_diffrn_reflns_av_sigmaI/netI 0.0600
_diffrn_reflns_limit_h_max 20
_diffrn_reflns_limit_h_min -20
_diffrn_reflns_limit_k_max 6
_diffrn_reflns_limit_k_min -6
_diffrn_reflns_limit_l_max 23
_diffrn_reflns_limit_l_min -24
_diffrn_reflns_number 12061
_diffrn_reflns_theta_full 24.79
_diffrn_reflns_theta_max 24.79
_diffrn_reflns_theta_min 1.49
_diffrn_standards_decay_% '< 1.0'
_diffrn_standards_interval_count 'initial 50 frames recollected'
_diffrn_standards_number '50 frames'
_exptl_absorpt_coefficient_mu 0.072
_exptl_absorpt_correction_T_max 0.9899
_exptl_absorpt_correction_T_min 0.9751
_exptl_absorpt_correction_type multi-scan
_exptl_absorpt_process_details 'Bruker SADABS'
_exptl_crystal_colour colorless
_exptl_crystal_density_diffrn 1.087
_exptl_crystal_density_meas ?
_exptl_crystal_density_method 'not measured'
_exptl_crystal_description needle
_exptl_crystal_F_000 704
_exptl_crystal_size_max 0.35
_exptl_crystal_size_mid 0.19
_exptl_crystal_size_min 0.14
_refine_diff_density_max 0.392
_refine_diff_density_min -0.255
_refine_diff_density_rms 0.055
_refine_ls_abs_structure_details 'Flack H D (1983), Acta Cryst. A39, 876-881'
_refine_ls_abs_structure_Flack -0.8(15)
_refine_ls_extinction_coef 0.005(2)
_refine_ls_extinction_expression Fc^*^=kFc[1+0.001xFc^2^\l^3^/sin(2\q)]^-1/4^
_refine_ls_extinction_method SHELXTL
_refine_ls_goodness_of_fit_ref 1.050
_refine_ls_hydrogen_treatment mixed
_refine_ls_matrix_type full
_refine_ls_number_parameters 434
_refine_ls_number_reflns 5903
_refine_ls_number_restraints 1
_refine_ls_restrained_S_all 1.050
_refine_ls_R_factor_all 0.0945
_refine_ls_R_factor_gt 0.0597
_refine_ls_shift/su_max 0.000
_refine_ls_shift/su_mean 0.000
_refine_ls_structure_factor_coef Fsqd
_refine_ls_weighting_details 'calc w=1/[\s^2^(Fo^2^)+(0.1025P)^2^+0.0000P] where P=(Fo^2^+2Fc^2^)/3'
_refine_ls_weighting_scheme calc
_refine_ls_wR_factor_gt 0.1453
_refine_ls_wR_factor_ref 0.1698
_reflns_number_gt 4209
_reflns_number_total 5903
_reflns_threshold_expression >2sigma(I)
_cod_data_source_file ol702148x-file002.cif
_cod_data_source_block kaw109
_cod_depositor_comments
;
The following automatic conversions were performed:

'_symmetry_cell_setting' value 'Monoclinic' changed to 'monoclinic'
according to /home/saulius/struct/CIF-dictionaries/cif_core.dic
dictionary named 'cif_core.dic' version 2.4.1 from 2010-06-29.

Automatic conversion script
Id: cif_fix_values 1715 2011-07-08 13:25:40Z adriana 

The following automatic conversions were performed:

'_exptl_crystal_density_meas' value 'n/a' was changed to '?' - the
value is perceived as not measured.

Automatic conversion script
Id: cif_fix_values 3008 2015-01-20 13:52:24Z robertas 

The following automatic conversions were performed:

'_atom_sites_solution_hydrogens' value 'difmap & geom' was changed to
'mixed'.

Automatic conversion script
Id: cif_fix_values 6452 2018-10-05 10:23:21Z andrius 
;
_cod_original_cell_volume 1963.6(6)
_cod_original_sg_symbol_H-M P2(1)
_cod_database_code 1505588

loop_
_symmetry_equiv_pos_as_xyz
'x, y, z'
'-x, y+1/2, -z'

loop_
_atom_site_label
_atom_site_type_symbol
_atom_site_fract_x
_atom_site_fract_y
_atom_site_fract_z
_atom_site_U_iso_or_equiv
_atom_site_adp_type
_atom_site_occupancy
_atom_site_symmetry_multiplicity
_atom_site_calc_flag
_atom_site_refinement_flags
O1 O 0.13429(12) 0.9490(5) 0.05264(13) 0.0382(7) Uani 1 1 d .
O2 O 0.08872(13) 0.5696(5) 0.04249(11) 0.0349(6) Uani 1 1 d .
O3 O 0.22758(18) 0.3699(6) 0.0360(2) 0.0738(12) Uani 1 1 d .
H4 H 0.197(3) 0.280(11) 0.056(2) 0.078(17) Uiso 1 1 d .
N1 N -0.00030(14) 1.1643(5) 0.06879(12) 0.0259(6) Uani 1 1 d .
H1 H -0.0307 1.1401 0.0327 0.039 Uiso 1 1 calc R
H2 H 0.0408 1.0622 0.0679 0.039 Uiso 1 1 calc R
H3 H 0.0157 1.3244 0.0702 0.039 Uiso 1 1 calc R
C1 C 0.14297(17) 0.7213(7) 0.05048(15) 0.0263(8) Uani 1 1 d .
C2 C 0.2236(2) 0.6164(7) 0.06074(19) 0.0387(9) Uani 1 1 d .
C3 C 0.28063(17) 0.7673(7) 0.02192(17) 0.0316(8) Uani 1 1 d .
H3A H 0.2789 0.9424 0.0374 0.038 Uiso 1 1 calc R
C4 C 0.2426(2) 0.6257(13) 0.1331(2) 0.0714(17) Uani 1 1 d .
H4A H 0.2052 0.5279 0.1559 0.107 Uiso 1 1 calc R
H4B H 0.2411 0.7978 0.1480 0.107 Uiso 1 1 calc R
H4C H 0.2937 0.5576 0.1421 0.107 Uiso 1 1 calc R
C5 C 0.25891(18) 0.7671(8) -0.05048(16) 0.0353(9) Uani 1 1 d .
H5A H 0.2687 0.6004 -0.0681 0.042 Uiso 1 1 calc R
H5B H 0.2035 0.7997 -0.0563 0.042 Uiso 1 1 calc R
C6 C 0.3015(2) 0.9559(8) -0.08923(17) 0.0363(9) Uani 1 1 d .
H6A H 0.2932 1.1221 -0.0706 0.044 Uiso 1 1 calc R
H6B H 0.3568 0.9197 -0.0847 0.044 Uiso 1 1 calc R
C7 C 0.2780(2) 0.9619(9) -0.16045(18) 0.0452(10) Uani 1 1 d .
H7A H 0.2892 0.7988 -0.1796 0.054 Uiso 1 1 calc R
H7B H 0.2222 0.9882 -0.1649 0.054 Uiso 1 1 calc R
C8 C 0.3174(3) 1.1607(10) -0.1983(2) 0.0616(13) Uani 1 1 d .
H8A H 0.3004 1.1505 -0.2440 0.092 Uiso 1 1 calc R
H8B H 0.3727 1.1365 -0.1943 0.092 Uiso 1 1 calc R
H8C H 0.3045 1.3238 -0.1813 0.092 Uiso 1 1 calc R
C9 C 0.36076(18) 0.6731(8) 0.03452(16) 0.0351(9) Uani 1 1 d .
H9A H 0.3706 0.5046 0.0248 0.042 Uiso 1 1 calc R
C10 C 0.41818(18) 0.8080(8) 0.05808(18) 0.0387(9) Uani 1 1 d .
H10A H 0.4084 0.9774 0.0668 0.046 Uiso 1 1 calc R
C11 C 0.4976(2) 0.7147(10) 0.0722(2) 0.0521(12) Uani 1 1 d .
H11A H 0.5338 0.8163 0.0491 0.078 Uiso 1 1 calc R
H11B H 0.5013 0.5424 0.0579 0.078 Uiso 1 1 calc R
H11C H 0.5097 0.7243 0.1188 0.078 Uiso 1 1 calc R
C12 C -0.04398(18) 1.1092(7) 0.12704(16) 0.0294(8) Uani 1 1 d .
H12A H -0.0843 1.2383 0.1311 0.035 Uiso 1 1 calc R
C13 C 0.0104(2) 1.1229(7) 0.18647(16) 0.0354(9) Uani 1 1 d .
C14 C 0.0105(3) 1.3202(9) 0.2278(2) 0.0624(13) Uani 1 1 d .
H14A H -0.0250 1.4507 0.2203 0.075 Uiso 1 1 calc R
C15 C 0.0626(3) 1.3328(11) 0.2815(2) 0.0729(15) Uani 1 1 d .
H15A H 0.0612 1.4695 0.3102 0.087 Uiso 1 1 calc R
C16 C 0.1137(3) 1.1548(10) 0.2921(2) 0.0643(13) Uani 1 1 d .
H16A H 0.1478 1.1637 0.3288 0.077 Uiso 1 1 calc R
C17 C 0.1175(3) 0.9617(11) 0.2514(2) 0.0668(14) Uani 1 1 d .
H17A H 0.1555 0.8385 0.2587 0.080 Uiso 1 1 calc R
C18 C 0.0657(2) 0.9416(10) 0.1980(2) 0.0565(12) Uani 1 1 d .
H18A H 0.0683 0.8037 0.1698 0.068 Uiso 1 1 calc R
C19 C -0.08262(19) 0.8580(7) 0.11794(17) 0.0361(9) Uani 1 1 d .
H19A H -0.1168 0.8622 0.0793 0.054 Uiso 1 1 calc R
H19B H -0.1121 0.8203 0.1558 0.054 Uiso 1 1 calc R
H19C H -0.0438 0.7300 0.1129 0.054 Uiso 1 1 calc R
O4 O 0.36920(12) 0.8360(5) 0.45640(11) 0.0314(6) Uani 1 1 d .
O5 O 0.40184(12) 0.4387(4) 0.46299(11) 0.0287(5) Uani 1 1 d .
O6 O 0.26567(16) 0.2772(5) 0.42178(16) 0.0491(8) Uani 1 1 d .
H8 H 0.302(3) 0.210(13) 0.436(3) 0.10(2) Uiso 1 1 d .
N2 N 0.50209(14) 1.0580(5) 0.43316(12) 0.0246(6) Uani 1 1 d .
H5 H 0.5342 1.0419 0.4686 0.037 Uiso 1 1 calc R
H6 H 0.4614 0.9556 0.4369 0.037 Uiso 1 1 calc R
H7 H 0.4856 1.2173 0.4300 0.037 Uiso 1 1 calc R
C20 C 0.35469(18) 0.6104(7) 0.45064(15) 0.0266(8) Uani 1 1 d .
C21 C 0.27363(18) 0.5369(6) 0.42605(17) 0.0296(8) Uani 1 1 d .
C22 C 0.21659(17) 0.6429(7) 0.47354(16) 0.0337(9) Uani 1 1 d .
H22A H 0.2235 0.8265 0.4749 0.040 Uiso 1 1 calc R
C23 C 0.25939(19) 0.6460(8) 0.35879(16) 0.0357(9) Uani 1 1 d .
H23A H 0.2989 0.5883 0.3304 0.054 Uiso 1 1 calc R
H23B H 0.2608 0.8270 0.3614 0.054 Uiso 1 1 calc R
H23C H 0.2093 0.5928 0.3413 0.054 Uiso 1 1 calc R
C24 C 0.2323(2) 0.5433(11) 0.54258(19) 0.0586(14) Uani 1 1 d .
H24A H 0.2187 0.3656 0.5433 0.070 Uiso 1 1 calc R
H24B H 0.2876 0.5565 0.5534 0.070 Uiso 1 1 calc R
C25 C 0.1901(2) 0.6730(17) 0.5936(2) 0.093(2) Uani 1 1 d .
H25A H 0.1347 0.6592 0.5831 0.112 Uiso 1 1 calc R
H25B H 0.2035 0.8508 0.5930 0.112 Uiso 1 1 calc R
C26 C 0.2064(3) 0.573(3) 0.6619(3) 0.176(6) Uani 1 1 d .
H26A H 0.2152 0.3929 0.6575 0.211 Uiso 1 1 calc R
H26B H 0.2555 0.6461 0.6775 0.211 Uiso 1 1 calc R
C27 C 0.1623(4) 0.598(3) 0.7053(3) 0.207(8) Uani 1 1 d .
H27A H 0.1857 0.5332 0.7457 0.311 Uiso 1 1 calc R
H27B H 0.1151 0.5081 0.6945 0.311 Uiso 1 1 calc R
H27C H 0.1509 0.7745 0.7107 0.311 Uiso 1 1 calc R
C28 C 0.13521(18) 0.5913(8) 0.45250(18) 0.0378(9) Uani 1 1 d .
H28A H 0.1210 0.4230 0.4464 0.045 Uiso 1 1 calc R
C29 C 0.0821(2) 0.7588(9) 0.44182(19) 0.0496(11) Uani 1 1 d .
H29A H 0.0969 0.9271 0.4465 0.059 Uiso 1 1 calc R
C30 C -0.0002(2) 0.7078(13) 0.4227(2) 0.0730(17) Uani 1 1 d .
H30A H -0.0129 0.7852 0.3809 0.110 Uiso 1 1 calc R
H30B H -0.0329 0.7764 0.4555 0.110 Uiso 1 1 calc R
H30C H -0.0083 0.5288 0.4195 0.110 Uiso 1 1 calc R
C31 C 0.54313(19) 0.9915(7) 0.37424(16) 0.0309(8) Uani 1 1 d .
H31A H 0.5937 1.0765 0.3771 0.037 Uiso 1 1 calc R
C32 C 0.50115(19) 1.0820(7) 0.31363(16) 0.0327(8) Uani 1 1 d .
C33 C 0.5429(3) 1.1399(8) 0.26081(17) 0.0480(10) Uani 1 1 d .
H33A H 0.5969 1.1274 0.2640 0.058 Uiso 1 1 calc R
C34 C 0.5075(3) 1.2157(10) 0.2035(2) 0.0665(14) Uani 1 1 d .
H34A H 0.5368 1.2528 0.1671 0.080 Uiso 1 1 calc R
C35 C 0.4289(3) 1.2369(11) 0.1995(2) 0.0699(15) Uani 1 1 d .
H35A H 0.4042 1.2909 0.1603 0.084 Uiso 1 1 calc R
C36 C 0.3866(3) 1.1814(11) 0.2511(2) 0.0640(14) Uani 1 1 d .
H36A H 0.3327 1.1964 0.2479 0.077 Uiso 1 1 calc R
C37 C 0.4229(2) 1.1021(9) 0.30888(18) 0.0458(10) Uani 1 1 d .
H37A H 0.3936 1.0621 0.3449 0.055 Uiso 1 1 calc R
C38 C 0.5579(2) 0.7152(8) 0.37403(19) 0.0424(10) Uani 1 1 d .
H38A H 0.5894 0.6731 0.3377 0.064 Uiso 1 1 calc R
H38B H 0.5093 0.6265 0.3696 0.064 Uiso 1 1 calc R
H38C H 0.5846 0.6673 0.4146 0.064 Uiso 1 1 calc R

loop_
_atom_site_aniso_label
_atom_site_aniso_U_11
_atom_site_aniso_U_22
_atom_site_aniso_U_33
_atom_site_aniso_U_23
_atom_site_aniso_U_13
_atom_site_aniso_U_12
O1 0.0199(12) 0.0228(15) 0.0713(18) -0.0015(13) -0.0029(11) -0.0009(11)
O2 0.0317(13) 0.0350(15) 0.0370(14) 0.0024(11) -0.0091(10) -0.0094(12)
O3 0.0510(19) 0.0264(18) 0.148(3) 0.0140(19) 0.046(2) 0.0057(15)
N1 0.0198(13) 0.0236(16) 0.0334(15) -0.0006(12) -0.0070(11) 0.0005(12)
C1 0.0206(17) 0.027(2) 0.0313(19) 0.0007(15) -0.0020(13) -0.0027(16)
C2 0.0280(19) 0.029(2) 0.060(2) 0.0097(19) 0.0079(17) 0.0116(17)
C3 0.0207(16) 0.029(2) 0.044(2) 0.0002(16) -0.0028(15) 0.0030(15)
C4 0.028(2) 0.129(5) 0.058(3) 0.046(3) 0.0023(19) 0.020(3)
C5 0.0188(16) 0.044(2) 0.043(2) -0.0040(18) -0.0047(15) -0.0005(16)
C6 0.0302(19) 0.040(2) 0.038(2) -0.0013(18) -0.0035(15) -0.0057(17)
C7 0.033(2) 0.055(3) 0.048(2) -0.002(2) -0.0054(17) 0.005(2)
C8 0.071(3) 0.066(3) 0.048(2) 0.015(2) 0.003(2) -0.001(3)
C9 0.0246(18) 0.042(2) 0.038(2) 0.0061(17) 0.0000(15) 0.0092(17)
C10 0.0211(18) 0.049(3) 0.045(2) 0.0062(19) -0.0067(15) 0.0006(18)
C11 0.0240(19) 0.076(3) 0.056(3) 0.020(2) -0.0064(17) 0.002(2)
C12 0.0231(17) 0.030(2) 0.0354(19) 0.0000(16) -0.0004(14) 0.0036(15)
C13 0.039(2) 0.035(2) 0.0316(19) 0.0025(18) -0.0037(15) -0.0058(18)
C14 0.081(3) 0.047(3) 0.057(3) -0.006(2) -0.025(2) 0.016(3)
C15 0.086(4) 0.062(3) 0.068(3) -0.026(3) -0.033(3) 0.005(3)
C16 0.079(3) 0.054(3) 0.057(3) -0.001(3) -0.029(2) 0.002(3)
C17 0.063(3) 0.077(4) 0.057(3) 0.002(3) -0.025(2) 0.005(3)
C18 0.052(3) 0.072(3) 0.044(2) -0.010(2) -0.0223(19) 0.014(3)
C19 0.0278(18) 0.044(2) 0.036(2) 0.0053(17) -0.0039(15) -0.0090(17)
O4 0.0191(11) 0.0297(15) 0.0447(14) 0.0004(11) -0.0069(10) -0.0007(10)
O5 0.0210(11) 0.0286(14) 0.0356(13) -0.0015(11) -0.0101(9) 0.0012(11)
O6 0.0299(14) 0.0256(16) 0.089(2) -0.0002(14) -0.0255(14) -0.0016(12)
N2 0.0199(14) 0.0256(16) 0.0277(15) 0.0011(12) -0.0069(11) 0.0006(12)
C20 0.0213(17) 0.027(2) 0.0312(18) -0.0009(15) -0.0030(13) 0.0017(16)
C21 0.0187(17) 0.026(2) 0.043(2) 0.0023(16) -0.0099(15) -0.0008(14)
C22 0.0199(17) 0.035(2) 0.046(2) 0.0061(17) -0.0053(15) -0.0066(16)
C23 0.0248(18) 0.046(2) 0.0350(19) -0.0044(18) -0.0097(15) 0.0017(17)
C24 0.030(2) 0.098(4) 0.046(2) 0.024(3) -0.0103(18) -0.006(2)
C25 0.039(3) 0.197(8) 0.043(3) 0.013(4) 0.002(2) -0.012(4)
C26 0.043(3) 0.432(19) 0.053(3) 0.044(7) 0.000(3) 0.014(6)
C27 0.078(5) 0.46(2) 0.083(5) 0.096(9) -0.012(4) -0.059(9)
C28 0.0220(18) 0.044(2) 0.047(2) 0.0057(19) -0.0058(15) -0.0027(18)
C29 0.028(2) 0.065(3) 0.056(3) 0.003(2) -0.0015(17) 0.013(2)
C30 0.025(2) 0.129(5) 0.065(3) 0.000(3) -0.007(2) 0.022(3)
C31 0.0266(18) 0.032(2) 0.034(2) 0.0025(16) 0.0027(15) 0.0007(15)
C32 0.038(2) 0.029(2) 0.0305(18) -0.0041(16) -0.0016(15) 0.0034(17)
C33 0.064(3) 0.047(3) 0.033(2) 0.005(2) 0.0067(19) 0.006(2)
C34 0.093(4) 0.066(3) 0.042(3) 0.007(2) 0.010(2) 0.023(3)
C35 0.099(4) 0.081(4) 0.029(2) 0.002(2) -0.012(2) 0.039(3)
C36 0.063(3) 0.086(4) 0.041(3) -0.004(2) -0.016(2) 0.026(3)
C37 0.047(2) 0.059(3) 0.031(2) 0.003(2) -0.0060(17) 0.004(2)
C38 0.047(2) 0.040(2) 0.040(2) -0.0007(19) 0.0027(18) 0.011(2)

loop_
_atom_type_symbol
_atom_type_description
_atom_type_scat_dispersion_real
_atom_type_scat_dispersion_imag
_atom_type_scat_source
C C 0.0033 0.0016 'International Tables Vol C Tables 4.2.6.8 and 6.1.1.4'
H H 0.0000 0.0000 'International Tables Vol C Tables 4.2.6.8 and 6.1.1.4'
N N 0.0061 0.0033 'International Tables Vol C Tables 4.2.6.8 and 6.1.1.4'
O O 0.0106 0.0060 'International Tables Vol C Tables 4.2.6.8 and 6.1.1.4'

loop_
_geom_angle_atom_site_label_1
_geom_angle_atom_site_label_2
_geom_angle_atom_site_label_3
_geom_angle
O1 C1 O2 123.8(3)
O1 C1 C2 118.4(3)
O2 C1 C2 117.8(3)
O3 C2 C4 111.8(4)
O3 C2 C1 110.7(3)
C4 C2 C1 106.6(3)
O3 C2 C3 105.3(3)
C4 C2 C3 112.1(3)
C1 C2 C3 110.4(3)
C9 C3 C5 111.1(3)
C9 C3 C2 110.6(3)
C5 C3 C2 111.7(3)
C6 C5 C3 114.2(3)
C7 C6 C5 114.2(3)
C8 C7 C6 114.1(3)
C10 C9 C3 124.7(4)
C9 C10 C11 125.1(4)
N1 C12 C19 108.7(3)
N1 C12 C13 108.5(3)
C19 C12 C13 113.7(3)
C14 C13 C18 117.3(4)
C14 C13 C12 121.7(4)
C18 C13 C12 120.8(4)
C13 C14 C15 120.9(4)
C16 C15 C14 120.4(5)
C15 C16 C17 120.7(4)
C16 C17 C18 120.3(5)
C13 C18 C17 120.2(5)
O4 C20 O5 124.6(3)
O4 C20 C21 117.6(3)
O5 C20 C21 117.7(3)
O6 C21 C23 108.4(3)
O6 C21 C20 111.3(3)
C23 C21 C20 108.3(3)
O6 C21 C22 110.1(3)
C23 C21 C22 110.7(3)
C20 C21 C22 108.0(3)
C28 C22 C24 109.5(3)
C28 C22 C21 112.4(3)
C24 C22 C21 111.5(3)
C25 C24 C22 114.8(4)
C24 C25 C26 114.2(6)
C27 C26 C25 122.9(7)
C29 C28 C22 125.5(4)
C28 C29 C30 125.8(5)
N2 C31 C32 111.6(3)
N2 C31 C38 109.2(3)
C32 C31 C38 113.2(3)
C37 C32 C33 119.2(3)
C37 C32 C31 122.3(3)
C33 C32 C31 118.4(3)
C34 C33 C32 121.0(4)
C33 C34 C35 119.1(4)
C36 C35 C34 120.8(4)
C35 C36 C37 119.7(4)
C32 C37 C36 120.1(4)

loop_
_geom_bond_atom_site_label_1
_geom_bond_atom_site_label_2
_geom_bond_distance
O1 C1 1.241(4)
O2 C1 1.262(4)
O3 C2 1.430(5)
N1 C12 1.487(4)
C1 C2 1.532(5)
C2 C4 1.523(6)
C2 C3 1.544(5)
C3 C9 1.508(4)
C3 C5 1.531(5)
C5 C6 1.516(5)
C6 C7 1.515(5)
C7 C8 1.515(6)
C9 C10 1.321(5)
C10 C11 1.500(5)
C12 C19 1.526(5)
C12 C13 1.527(5)
C13 C14 1.368(6)
C13 C18 1.392(6)
C14 C15 1.411(6)
C15 C16 1.326(7)
C16 C17 1.345(7)
C17 C18 1.405(6)
O4 C20 1.251(4)
O5 C20 1.262(4)
O6 C21 1.413(5)
N2 C31 1.488(4)
C20 C21 1.543(4)
C21 C23 1.523(5)
C21 C22 1.544(5)
C22 C28 1.502(5)
C22 C24 1.541(5)
C24 C25 1.492(7)
C25 C26 1.529(8)
C26 C27 1.219(8)
C28 C29 1.311(6)
C29 C30 1.508(6)
C31 C32 1.509(5)
C31 C38 1.516(5)
C32 C37 1.377(5)
C32 C33 1.379(5)
C33 C34 1.379(6)
C34 C35 1.384(7)
C35 C36 1.361(7)
C36 C37 1.399(5)

loop_
_geom_torsion_atom_site_label_1
_geom_torsion_atom_site_label_2
_geom_torsion_atom_site_label_3
_geom_torsion_atom_site_label_4
_geom_torsion
O1 C1 C2 O3 -160.7(3)
O2 C1 C2 O3 21.7(4)
O1 C1 C2 C4 77.5(4)
O2 C1 C2 C4 -100.1(4)
O1 C1 C2 C3 -44.5(5)
O2 C1 C2 C3 137.9(3)
O3 C2 C3 C9 -63.4(4)
C4 C2 C3 C9 58.4(4)
C1 C2 C3 C9 177.1(3)
O3 C2 C3 C5 61.0(4)
C4 C2 C3 C5 -177.2(3)
C1 C2 C3 C5 -58.5(4)
C9 C3 C5 C6 -68.8(4)
C2 C3 C5 C6 167.1(3)
C3 C5 C6 C7 -178.0(3)
C5 C6 C7 C8 176.6(4)
C5 C3 C9 C10 113.9(4)
C2 C3 C9 C10 -121.4(4)
C3 C9 C10 C11 178.5(3)
N1 C12 C13 C14 104.2(4)
C19 C12 C13 C14 -134.7(4)
N1 C12 C13 C18 -71.3(4)
C19 C12 C13 C18 49.8(5)
C18 C13 C14 C15 -2.6(7)
C12 C13 C14 C15 -178.2(4)
C13 C14 C15 C16 1.3(8)
C14 C15 C16 C17 1.2(9)
C15 C16 C17 C18 -2.2(9)
C14 C13 C18 C17 1.6(7)
C12 C13 C18 C17 177.3(4)
C16 C17 C18 C13 0.7(8)
O4 C20 C21 O6 179.8(3)
O5 C20 C21 O6 0.4(4)
O4 C20 C21 C23 60.7(4)
O5 C20 C21 C23 -118.7(3)
O4 C20 C21 C22 -59.3(4)
O5 C20 C21 C22 121.3(3)
O6 C21 C22 C28 -60.8(4)
C23 C21 C22 C28 59.0(4)
C20 C21 C22 C28 177.5(3)
O6 C21 C22 C24 62.6(4)
C23 C21 C22 C24 -177.5(3)
C20 C21 C22 C24 -59.1(4)
C28 C22 C24 C25 -66.4(5)
C21 C22 C24 C25 168.5(4)
C22 C24 C25 C26 -179.8(6)
C24 C25 C26 C27 -156.7(12)
C24 C22 C28 C29 113.1(5)
C21 C22 C28 C29 -122.4(4)
C22 C28 C29 C30 -177.9(4)
N2 C31 C32 C37 -31.0(5)
C38 C31 C32 C37 92.7(4)
N2 C31 C32 C33 150.8(3)
C38 C31 C32 C33 -85.5(4)
C37 C32 C33 C34 -0.4(6)
C31 C32 C33 C34 177.8(4)
C32 C33 C34 C35 0.9(7)
C33 C34 C35 C36 -0.7(8)
C34 C35 C36 C37 0.1(8)
C33 C32 C37 C36 -0.2(7)
C31 C32 C37 C36 -178.5(4)
C35 C36 C37 C32 0.4(8)

loop_
_cod_related_entry_id
_cod_related_entry_database
_cod_related_entry_code
1 ChemSpider 30651646
